data_4335571
loop_
_publ_author_name
'S. Biju'
'N. Gopakumar'
'J.-C. G. B\"unzli'
'R. Scopelliti'
'H. K. Kim'
'M. L. P. Reddy'

_publ_section_title
;
 Brilliant Photoluminescence and Triboluminescence from Ternary Complexes
 of DyIII and TbIII with 3-Phenyl-4-propanoyl-5-isoxazolonate and a
 Bidentate Phosphine Oxide Coligand
;
_journal_name_full 'Inorganic Chemistry'
_journal_page_first 8750
_journal_page_last 8758
_journal_paper_doi 10.1021/ic400913f
_journal_volume 52
_journal_year 2013
_chemical_formula_moiety 'C40 H42 Dy N3 O11'
_chemical_formula_sum 'C40 H42 Dy N3 O11'
_chemical_formula_weight 903.27
_space_group_IT_number 14
_symmetry_cell_setting monoclinic
_symmetry_space_group_name_Hall '-P 2ybc'
_symmetry_space_group_name_H-M 'P 1 21/c 1'
_atom_sites_solution_hydrogens geom
_atom_sites_solution_primary direct
_atom_sites_solution_secondary difmap
_audit_creation_method SHELXL-97
_audit_update_record
;
2013-03-25 # Formatted by publCIF
;
_cell_angle_alpha 90.00
_cell_angle_beta 106.921(13)
_cell_angle_gamma 90.00
_cell_formula_units_Z 4
_cell_length_a 18.411(3)
_cell_length_b 12.568(2)
_cell_length_c 17.772(4)
_cell_measurement_reflns_used 1891
_cell_measurement_temperature 140(2)
_cell_measurement_theta_max 20
_cell_measurement_theta_min 3
_cell_volume 3934.2(13)
_computing_cell_refinement 'automar, marresearch, 2010'
_computing_data_collection 'marmux - Micro-beam system, marresearch, 2010'
_computing_data_reduction 'automar, marresearch, 2010'
_computing_molecular_graphics 'Bruker SHELXTL'
_computing_publication_material 'Bruker SHELXTL'
_computing_structure_refinement 'SHELXL-97 (Sheldrick, 1997)'
_computing_structure_solution 'SHELXS-97 (Sheldrick, 1990)'
_diffrn_ambient_temperature 140(2)
_diffrn_measured_fraction_theta_full 0.941
_diffrn_measured_fraction_theta_max 0.941
_diffrn_measurement_device_type marmux
_diffrn_measurement_method '\p scans'
_diffrn_radiation_monochromator graphite
_diffrn_radiation_source 'fine-focus sealed tube'
_diffrn_radiation_type MoK\a
_diffrn_radiation_wavelength 0.71073
_diffrn_reflns_av_R_equivalents 0.0299
_diffrn_reflns_av_sigmaI/netI 0.0673
_diffrn_reflns_limit_h_max 23
_diffrn_reflns_limit_h_min -23
_diffrn_reflns_limit_k_max 17
_diffrn_reflns_limit_k_min -17
_diffrn_reflns_limit_l_max 24
_diffrn_reflns_limit_l_min -24
_diffrn_reflns_number 20504
_diffrn_reflns_theta_full 30.06
_diffrn_reflns_theta_max 30.06
_diffrn_reflns_theta_min 2.79
_exptl_absorpt_coefficient_mu 1.963
_exptl_absorpt_correction_type none
_exptl_crystal_colour colourless
_exptl_crystal_density_diffrn 1.525
_exptl_crystal_description prismatic
_exptl_crystal_F_000 1828
_exptl_crystal_size_max 0.35
_exptl_crystal_size_mid 0.30
_exptl_crystal_size_min 0.24
_refine_diff_density_max 2.629
_refine_diff_density_min -3.587
_refine_diff_density_rms 0.240
_refine_ls_extinction_coef 0.0242(13)
_refine_ls_extinction_expression Fc^*^=kFc[1+0.001xFc^2^\l^3^/sin(2\q)]^-1/4^
_refine_ls_extinction_method SHELXL
_refine_ls_goodness_of_fit_ref 1.153
_refine_ls_hydrogen_treatment constr
_refine_ls_matrix_type full
_refine_ls_number_parameters 538
_refine_ls_number_reflns 10849
_refine_ls_number_restraints 198
_refine_ls_restrained_S_all 1.145
_refine_ls_R_factor_all 0.0738
_refine_ls_R_factor_gt 0.0569
_refine_ls_shift/su_max 0.002
_refine_ls_shift/su_mean 0.000
_refine_ls_structure_factor_coef Fsqd
_refine_ls_weighting_details 'calc w=1/[\s^2^(Fo^2^)+(0.1388P)^2^+2.5453P] where P=(Fo^2^+2Fc^2^)/3'
_refine_ls_weighting_scheme calc
_refine_ls_wR_factor_gt 0.1618
_refine_ls_wR_factor_ref 0.2126
_reflns_number_gt 8798
_reflns_number_total 10849
_reflns_threshold_expression >2sigma(I)
_cod_data_source_file ic400913f_sb2.cif
_cod_data_source_block sb2
_cod_original_sg_symbol_H-M 'P 21/c'
_cod_database_code 4335571

loop_
_symmetry_equiv_pos_as_xyz
'x, y, z'
'-x, y+1/2, -z+1/2'
'-x, -y, -z'
'x, -y-1/2, z-1/2'

loop_
_atom_site_label
_atom_site_type_symbol
_atom_site_fract_x
_atom_site_fract_y
_atom_site_fract_z
_atom_site_U_iso_or_equiv
_atom_site_adp_type
_atom_site_occupancy
_atom_site_symmetry_multiplicity
_atom_site_calc_flag
_atom_site_refinement_flags
_atom_site_disorder_assembly
_atom_site_disorder_group
Dy1 Dy 0.260314(12) 0.555049(15) 0.540432(12) 0.02642(13) Uani 1 1 d . . .
O1 O 0.13251(19) 0.5984(3) 0.52946(19) 0.0293(6) Uani 1 1 d . . .
O2 O 0.01681(18) 0.5948(3) 0.54764(19) 0.0289(6) Uani 1 1 d . . .
O3 O 0.2344(2) 0.4814(3) 0.6502(2) 0.0317(7) Uani 1 1 d . . .
O4 O 0.24012(18) 0.6963(3) 0.45521(19) 0.0317(8) Uani 1 1 d . . .
O5 O 0.2010(2) 0.8547(3) 0.4005(2) 0.0382(8) Uani 1 1 d . . .
O6 O 0.2614(2) 0.7093(3) 0.6188(2) 0.0322(7) Uani 1 1 d . . .
O7 O 0.3367(2) 0.5328(3) 0.4563(2) 0.0326(7) Uani 1 1 d . . .
O8 O 0.4311(2) 0.4825(3) 0.4085(2) 0.0342(7) Uani 1 1 d . . .
O9 O 0.3129(2) 0.3749(3) 0.5605(2) 0.0365(8) Uani 1 1 d . B .
O10 O 0.3852(2) 0.5780(3) 0.6231(2) 0.0362(8) Uani 1 1 d . . .
H10 H 0.4221 0.5838 0.6046 0.054 Uiso 1 1 calc R . .
O11 O 0.1764(2) 0.4501(3) 0.4407(2) 0.0326(8) Uani 1 1 d . . .
H11 H 0.1296 0.4599 0.4322 0.049 Uiso 1 1 calc R . .
N1 N -0.0196(3) 0.5437(3) 0.5986(3) 0.0309(8) Uani 1 1 d . . .
N2 N 0.1769(3) 0.9544(3) 0.4229(3) 0.0377(10) Uani 1 1 d . . .
N3 N 0.4838(3) 0.3967(4) 0.4193(3) 0.0354(9) Uani 1 1 d . B .
C1 C 0.0917(3) 0.5657(3) 0.5698(3) 0.0250(8) Uani 1 1 d . . .
C2 C 0.1054(3) 0.5016(4) 0.6378(3) 0.0311(9) Uani 1 1 d . . .
C3 C 0.0333(3) 0.4895(4) 0.6505(3) 0.0296(9) Uani 1 1 d . . .
C4 C 0.1791(3) 0.4614(4) 0.6759(3) 0.0313(9) Uani 1 1 d . . .
C5 C 0.1955(4) 0.3985(7) 0.7516(4) 0.0593(19) Uani 1 1 d . . .
H5A H 0.1775 0.4409 0.7896 0.071 Uiso 1 1 calc R . .
H5B H 0.1644 0.3329 0.7406 0.071 Uiso 1 1 calc R . .
C6 C 0.2731(4) 0.3679(7) 0.7896(5) 0.068(2) Uani 1 1 d . . .
H6A H 0.2878 0.3107 0.7595 0.102 Uiso 1 1 calc R . .
H6B H 0.2778 0.3428 0.8430 0.102 Uiso 1 1 calc R . .
H6C H 0.3065 0.4293 0.7920 0.102 Uiso 1 1 calc R . .
C7 C 0.0071(3) 0.4232(4) 0.7070(3) 0.0312(9) Uani 1 1 d . . .
C8 C -0.0469(3) 0.3452(4) 0.6785(3) 0.0363(10) Uani 1 1 d . . .
H8 H -0.0680 0.3358 0.6234 0.044 Uiso 1 1 calc R . .
C9 C -0.0705(4) 0.2797(5) 0.7310(3) 0.0447(12) Uani 1 1 d . . .
H9 H -0.1078 0.2264 0.7114 0.054 Uiso 1 1 calc R . .
C10 C -0.0397(4) 0.2926(5) 0.8105(4) 0.0449(13) Uani 1 1 d . . .
H10A H -0.0549 0.2474 0.8460 0.054 Uiso 1 1 calc R . .
C11 C 0.0140(4) 0.3721(5) 0.8394(3) 0.0436(12) Uani 1 1 d . . .
H11A H 0.0351 0.3811 0.8945 0.052 Uiso 1 1 calc R . .
C12 C 0.0368(3) 0.4382(4) 0.7880(3) 0.0380(12) Uani 1 1 d . . .
H12 H 0.0725 0.4934 0.8079 0.046 Uiso 1 1 calc R . .
C13 C 0.2194(3) 0.7880(4) 0.4642(3) 0.0307(9) Uani 1 1 d . . .
C14 C 0.2087(3) 0.8439(4) 0.5292(3) 0.0294(9) Uani 1 1 d . . .
C15 C 0.1817(3) 0.9468(3) 0.4982(3) 0.0333(11) Uani 1 1 d . . .
C16 C 0.2371(3) 0.8019(4) 0.6074(3) 0.0312(9) Uani 1 1 d . A .
C17 C 0.2402(4) 0.8710(5) 0.6778(3) 0.0458(13) Uani 1 1 d U . .
H17A H 0.1984 0.8514 0.6998 0.055 Uiso 0.40(4) 1 calc PR A 1
H17B H 0.2337 0.9465 0.6615 0.055 Uiso 0.40(4) 1 calc PR A 1
H17C H 0.1878 0.8881 0.6780 0.055 Uiso 0.60(4) 1 calc PR A 2
H17D H 0.2660 0.9387 0.6730 0.055 Uiso 0.60(4) 1 calc PR A 2
C18A C 0.319(2) 0.856(3) 0.7427(19) 0.081(9) Uani 0.40(4) 1 d PU A 1
H18A H 0.3210 0.7849 0.7665 0.121 Uiso 0.40(4) 1 calc PR A 1
H18B H 0.3251 0.9101 0.7835 0.121 Uiso 0.40(4) 1 calc PR A 1
H18C H 0.3604 0.8623 0.7184 0.121 Uiso 0.40(4) 1 calc PR A 1
C18B C 0.2815(14) 0.8186(14) 0.7549(6) 0.057(5) Uani 0.60(4) 1 d PU A 2
H18D H 0.2590 0.7487 0.7581 0.086 Uiso 0.60(4) 1 calc PR A 2
H18E H 0.2772 0.8632 0.7986 0.086 Uiso 0.60(4) 1 calc PR A 2
H18F H 0.3352 0.8098 0.7580 0.086 Uiso 0.60(4) 1 calc PR A 2
C19 C 0.1525(3) 1.0386(4) 0.5325(3) 0.0341(10) Uani 1 1 d . . .
C20 C 0.0964(3) 1.0229(4) 0.5694(3) 0.0388(11) Uani 1 1 d . . .
H20 H 0.0817 0.9528 0.5785 0.047 Uiso 1 1 calc R . .
C21 C 0.0619(4) 1.1097(5) 0.5929(4) 0.0462(13) Uani 1 1 d . . .
H21 H 0.0228 1.0990 0.6171 0.055 Uiso 1 1 calc R . .
C22 C 0.0845(4) 1.2128(5) 0.5810(4) 0.0465(13) Uani 1 1 d . . .
H22 H 0.0608 1.2724 0.5969 0.056 Uiso 1 1 calc R . .
C23 C 0.1413(4) 1.2274(4) 0.5461(4) 0.0471(13) Uani 1 1 d . . .
H23 H 0.1579 1.2973 0.5394 0.057 Uiso 1 1 calc R . .
C24 C 0.1744(4) 1.1419(4) 0.5210(4) 0.0428(12) Uani 1 1 d . . .
H24 H 0.2125 1.1533 0.4955 0.051 Uiso 1 1 calc R . .
C25 C 0.3862(3) 0.4656(4) 0.4567(3) 0.0301(9) Uani 1 1 d . . .
C26 C 0.4077(3) 0.3686(4) 0.4971(3) 0.0308(9) Uani 1 1 d . B .
C27 C 0.4698(3) 0.3315(4) 0.4711(3) 0.0333(9) Uani 1 1 d . . .
C28 C 0.3671(3) 0.3248(4) 0.5482(3) 0.0328(9) Uani 1 1 d . . .
C29 C 0.3865(4) 0.2160(5) 0.5827(5) 0.0539(17) Uani 1 1 d . B .
H29A H 0.4420 0.2059 0.5952 0.065 Uiso 1 1 calc R . .
H29B H 0.3619 0.1627 0.5423 0.065 Uiso 1 1 calc R . .
C30 C 0.3631(5) 0.1941(6) 0.6563(4) 0.0612(18) Uani 1 1 d . . .
H30A H 0.3923 0.2398 0.6992 0.092 Uiso 1 1 calc R B .
H30B H 0.3731 0.1193 0.6715 0.092 Uiso 1 1 calc R . .
H30C H 0.3088 0.2089 0.6460 0.092 Uiso 1 1 calc R . .
C31A C 0.5191(5) 0.2404(7) 0.4882(6) 0.034(2) Uani 0.584(19) 1 d PGU B 1
C32A C 0.5267(6) 0.1696(8) 0.4308(5) 0.044(3) Uani 0.584(19) 1 d PGU B 1
H32A H 0.4961 0.1778 0.3779 0.053 Uiso 0.584(19) 1 calc PR B 1
C33A C 0.5789(7) 0.0870(8) 0.4508(5) 0.055(3) Uani 0.584(19) 1 d PGU B 1
H33A H 0.5841 0.0386 0.4116 0.066 Uiso 0.584(19) 1 calc PR B 1
C34A C 0.6236(5) 0.0751(8) 0.5282(6) 0.044(3) Uani 0.584(19) 1 d PGU B 1
H34A H 0.6594 0.0186 0.5418 0.053 Uiso 0.584(19) 1 calc PR B 1
C35A C 0.6161(6) 0.1458(10) 0.5855(4) 0.042(3) Uani 0.584(19) 1 d PGU B 1
H35A H 0.6467 0.1377 0.6384 0.051 Uiso 0.584(19) 1 calc PR B 1
C36A C 0.5638(7) 0.2285(10) 0.5655(5) 0.035(3) Uani 0.584(19) 1 d PGU B 1
H36A H 0.5587 0.2768 0.6048 0.042 Uiso 0.584(19) 1 calc PR B 1
C31B C 0.5198(7) 0.2323(9) 0.4981(8) 0.033(3) Uani 0.416(19) 1 d PGU B 2
C32B C 0.5013(8) 0.1426(11) 0.4506(8) 0.052(4) Uani 0.416(19) 1 d PGU B 2
H32B H 0.4586 0.1439 0.4051 0.062 Uiso 0.416(19) 1 calc PR B 2
C33B C 0.5452(10) 0.0511(10) 0.4697(9) 0.058(4) Uani 0.416(19) 1 d PGU B 2
H33B H 0.5326 -0.0101 0.4372 0.069 Uiso 0.416(19) 1 calc PR B 2
C34B C 0.6077(8) 0.0493(10) 0.5363(9) 0.048(4) Uani 0.416(19) 1 d PGU B 2
H34B H 0.6377 -0.0132 0.5493 0.058 Uiso 0.416(19) 1 calc PR B 2
C35B C 0.6262(7) 0.1390(12) 0.5838(7) 0.032(3) Uani 0.416(19) 1 d PGU B 2
H35B H 0.6689 0.1377 0.6294 0.039 Uiso 0.416(19) 1 calc PR B 2
C36B C 0.5822(9) 0.2304(10) 0.5648(8) 0.026(3) Uani 0.416(19) 1 d PGU B 2
H36B H 0.5949 0.2917 0.5973 0.031 Uiso 0.416(19) 1 calc PR B 2
C37 C 0.4112(3) 0.5920(6) 0.7075(3) 0.0447(13) Uani 1 1 d . . .
H37A H 0.3669 0.6002 0.7280 0.054 Uiso 1 1 calc R . .
H37B H 0.4421 0.6576 0.7202 0.054 Uiso 1 1 calc R . .
C38 C 0.4577(5) 0.4990(7) 0.7465(5) 0.065(2) Uani 1 1 d . . .
H38A H 0.4304 0.4329 0.7270 0.097 Uiso 1 1 calc R . .
H38B H 0.4668 0.5038 0.8035 0.097 Uiso 1 1 calc R . .
H38C H 0.5064 0.4992 0.7344 0.097 Uiso 1 1 calc R . .
C39 C 0.1890(3) 0.3740(4) 0.3844(3) 0.0360(10) Uani 1 1 d . . .
H39A H 0.1518 0.3152 0.3777 0.043 Uiso 1 1 calc R . .
H39B H 0.2405 0.3434 0.4049 0.043 Uiso 1 1 calc R . .
C40 C 0.1810(5) 0.4252(6) 0.3064(4) 0.0605(19) Uani 1 1 d . . .
H40A H 0.1292 0.4523 0.2848 0.091 Uiso 1 1 calc R . .
H40B H 0.1915 0.3726 0.2702 0.091 Uiso 1 1 calc R . .
H40C H 0.2172 0.4842 0.3131 0.091 Uiso 1 1 calc R . .

loop_
_atom_site_aniso_label
_atom_site_aniso_U_11
_atom_site_aniso_U_22
_atom_site_aniso_U_33
_atom_site_aniso_U_23
_atom_site_aniso_U_13
_atom_site_aniso_U_12
Dy1 0.02807(19) 0.02421(16) 0.02964(17) 0.00134(6) 0.01258(11) 0.00314(6)
O1 0.0297(17) 0.0290(16) 0.0314(16) 0.0005(12) 0.0125(12) 0.0020(12)
O2 0.0257(16) 0.0308(16) 0.0309(16) -0.0004(13) 0.0095(12) 0.0024(12)
O3 0.0283(17) 0.0338(18) 0.0355(17) 0.0036(14) 0.0133(13) 0.0046(13)
O4 0.036(2) 0.0263(17) 0.0357(18) 0.0040(12) 0.0156(15) 0.0089(12)
O5 0.052(2) 0.0325(18) 0.0324(17) 0.0049(14) 0.0155(16) 0.0098(15)
O6 0.0355(18) 0.0294(16) 0.0313(16) -0.0006(13) 0.0091(13) 0.0012(13)
O7 0.036(2) 0.0266(15) 0.0389(18) 0.0016(13) 0.0160(14) 0.0031(13)
O8 0.037(2) 0.0323(18) 0.0387(18) 0.0004(14) 0.0195(15) 0.0034(14)
O9 0.041(2) 0.0317(17) 0.043(2) 0.0028(14) 0.0234(16) 0.0079(15)
O10 0.0323(19) 0.0453(19) 0.0334(18) -0.0003(15) 0.0135(14) 0.0041(15)
O11 0.031(2) 0.0314(18) 0.0382(19) -0.0044(12) 0.0145(15) 0.0035(12)
N1 0.030(2) 0.034(2) 0.031(2) -0.0007(15) 0.0142(16) 0.0006(14)
N2 0.047(3) 0.030(2) 0.036(2) 0.0047(15) 0.011(2) 0.0109(17)
N3 0.035(2) 0.035(2) 0.041(2) -0.0045(17) 0.0181(17) 0.0021(16)
C1 0.022(2) 0.0229(19) 0.031(2) -0.0038(15) 0.0095(16) 0.0034(14)
C2 0.035(2) 0.028(2) 0.033(2) 0.0005(17) 0.0151(18) 0.0023(17)
C3 0.033(2) 0.029(2) 0.030(2) -0.0034(16) 0.0120(16) -0.0009(17)
C4 0.033(3) 0.029(2) 0.031(2) 0.0055(17) 0.0080(18) 0.0038(17)
C5 0.035(3) 0.080(5) 0.062(4) 0.040(4) 0.014(3) -0.001(3)
C6 0.060(4) 0.080(5) 0.056(4) 0.031(4) 0.002(3) -0.007(4)
C7 0.030(2) 0.034(2) 0.032(2) -0.0016(18) 0.0130(17) 0.0015(18)
C8 0.041(3) 0.035(2) 0.034(2) 0.0020(19) 0.0126(19) -0.001(2)
C9 0.055(3) 0.035(3) 0.046(3) 0.002(2) 0.018(2) -0.007(2)
C10 0.056(4) 0.038(3) 0.046(3) 0.010(2) 0.024(3) 0.005(2)
C11 0.047(3) 0.051(3) 0.036(3) 0.000(2) 0.018(2) 0.004(2)
C12 0.033(3) 0.048(3) 0.035(3) -0.005(2) 0.013(2) -0.0034(19)
C13 0.030(2) 0.031(2) 0.032(2) 0.0031(17) 0.0090(16) -0.0002(17)
C14 0.030(2) 0.0227(19) 0.035(2) 0.0024(16) 0.0089(17) 0.0068(15)
C15 0.037(3) 0.026(2) 0.038(3) 0.0050(16) 0.013(2) 0.0043(16)
C16 0.036(2) 0.026(2) 0.033(2) -0.0013(16) 0.0114(17) 0.0042(17)
C17 0.067(4) 0.035(3) 0.034(3) -0.005(2) 0.012(2) 0.011(2)
C18A 0.065(15) 0.093(17) 0.062(13) -0.038(12) -0.017(10) 0.024(12)
C18B 0.081(12) 0.061(8) 0.023(4) -0.004(4) 0.004(5) 0.036(7)
C19 0.034(3) 0.029(2) 0.040(3) 0.0041(18) 0.013(2) 0.0065(18)
C20 0.044(3) 0.029(2) 0.048(3) 0.006(2) 0.019(2) 0.005(2)
C21 0.052(3) 0.035(3) 0.058(3) 0.005(2) 0.026(3) 0.009(2)
C22 0.063(4) 0.030(3) 0.049(3) -0.001(2) 0.021(3) 0.012(2)
C23 0.061(4) 0.025(2) 0.060(4) 0.000(2) 0.025(3) -0.004(2)
C24 0.051(3) 0.031(3) 0.051(3) 0.004(2) 0.022(3) -0.002(2)
C25 0.030(2) 0.030(2) 0.032(2) -0.0036(17) 0.0127(18) -0.0021(17)
C26 0.032(2) 0.026(2) 0.037(2) -0.0027(17) 0.0147(18) 0.0024(16)
C27 0.034(2) 0.032(2) 0.035(2) -0.0076(18) 0.0114(18) -0.0011(18)
C28 0.030(2) 0.024(2) 0.046(3) 0.0029(18) 0.0154(19) 0.0058(17)
C29 0.059(4) 0.033(3) 0.085(5) 0.019(3) 0.045(4) 0.016(3)
C30 0.072(5) 0.050(4) 0.068(4) 0.022(3) 0.031(4) 0.016(3)
C31A 0.032(5) 0.035(5) 0.034(4) -0.005(4) 0.010(4) 0.000(4)
C32A 0.049(5) 0.044(5) 0.034(4) -0.015(4) 0.003(4) 0.016(4)
C33A 0.055(6) 0.044(5) 0.056(5) -0.020(5) 0.003(5) 0.018(5)
C34A 0.032(5) 0.034(5) 0.056(5) -0.008(4) -0.005(4) 0.009(4)
C35A 0.034(5) 0.046(6) 0.048(5) -0.007(5) 0.014(4) 0.004(4)
C36A 0.018(6) 0.042(5) 0.048(5) -0.008(4) 0.015(4) 0.002(4)
C31B 0.036(6) 0.030(6) 0.035(6) -0.003(5) 0.014(5) 0.007(5)
C32B 0.054(7) 0.046(7) 0.046(7) -0.012(5) 0.002(6) 0.012(6)
C33B 0.060(8) 0.044(7) 0.053(7) -0.016(5) -0.007(6) 0.009(6)
C34B 0.046(7) 0.035(7) 0.056(7) -0.007(5) 0.003(6) 0.008(6)
C35B 0.025(5) 0.030(5) 0.041(6) 0.006(5) 0.008(4) 0.015(4)
C36B 0.017(7) 0.022(5) 0.036(5) 0.003(4) 0.006(4) 0.009(4)
C37 0.036(3) 0.068(4) 0.026(2) -0.002(2) 0.0042(19) 0.005(3)
C38 0.056(4) 0.075(5) 0.061(4) 0.022(4) 0.012(3) 0.007(4)
C39 0.036(3) 0.036(3) 0.038(2) -0.007(2) 0.0142(19) 0.0026(19)
C40 0.084(6) 0.063(4) 0.041(3) 0.001(3) 0.029(3) 0.020(4)

loop_
_atom_type_symbol
_atom_type_description
_atom_type_scat_dispersion_real
_atom_type_scat_dispersion_imag
_atom_type_scat_source
C C 0.0033 0.0016 'International Tables Vol C Tables 4.2.6.8 and 6.1.1.4'
H H 0.0000 0.0000 'International Tables Vol C Tables 4.2.6.8 and 6.1.1.4'
N N 0.0061 0.0033 'International Tables Vol C Tables 4.2.6.8 and 6.1.1.4'
O O 0.0106 0.0060 'International Tables Vol C Tables 4.2.6.8 and 6.1.1.4'
Dy Dy -0.1892 4.4098 'International Tables Vol C Tables 4.2.6.8 and 6.1.1.4'

loop_
_geom_angle_atom_site_label_1
_geom_angle_atom_site_label_2
_geom_angle_atom_site_label_3
_geom_angle
O4 Dy1 O3 145.80(12)
O4 Dy1 O7 71.57(12)
O3 Dy1 O7 142.37(12)
O4 Dy1 O10 104.96(13)
O3 Dy1 O10 85.83(13)
O7 Dy1 O10 75.84(13)
O4 Dy1 O1 78.53(11)
O3 Dy1 O1 73.70(12)
O7 Dy1 O1 137.74(12)
O10 Dy1 O1 142.04(12)
O4 Dy1 O11 89.53(13)
O3 Dy1 O11 98.98(13)
O7 Dy1 O11 80.77(14)
O10 Dy1 O11 146.63(13)
O1 Dy1 O11 69.64(12)
O4 Dy1 O6 74.26(13)
O3 Dy1 O6 78.63(12)
O7 Dy1 O6 124.34(12)
O10 Dy1 O6 72.25(13)
O1 Dy1 O6 72.57(12)
O11 Dy1 O6 141.12(12)
O4 Dy1 O9 142.56(11)
O3 Dy1 O9 71.28(12)
O7 Dy1 O9 72.41(12)
O10 Dy1 O9 75.52(14)
O1 Dy1 O9 124.49(12)
O11 Dy1 O9 74.92(13)
O6 Dy1 O9 136.98(12)
C1 O1 Dy1 128.8(3)
C1 O2 N1 108.5(3)
C4 O3 Dy1 140.2(3)
C13 O4 Dy1 129.2(3)
C13 O5 N2 109.3(4)
C16 O6 Dy1 136.5(3)
C25 O7 Dy1 130.8(3)
C25 O8 N3 108.0(4)
C28 O9 Dy1 137.8(3)
C37 O10 Dy1 129.1(3)
C37 O10 H10 109.5
Dy1 O10 H10 121.3
C39 O11 Dy1 132.8(3)
C39 O11 H11 109.5
Dy1 O11 H11 117.6
C3 N1 O2 106.8(4)
C15 N2 O5 106.6(4)
C27 N3 O8 107.5(4)
O1 C1 O2 118.1(4)
O1 C1 C2 133.7(4)
O2 C1 C2 108.2(4)
C1 C2 C3 104.8(4)
C1 C2 C4 121.2(4)
C3 C2 C4 133.9(5)
N1 C3 C2 111.5(4)
N1 C3 C7 116.3(4)
C2 C3 C7 132.1(5)
O3 C4 C2 121.2(4)
O3 C4 C5 117.1(5)
C2 C4 C5 121.6(5)
C6 C5 C4 117.9(5)
C6 C5 H5A 107.8
C4 C5 H5A 107.8
C6 C5 H5B 107.8
C4 C5 H5B 107.8
H5A C5 H5B 107.2
C5 C6 H6A 109.5
C5 C6 H6B 109.5
H6A C6 H6B 109.5
C5 C6 H6C 109.5
H6A C6 H6C 109.5
H6B C6 H6C 109.5
C8 C7 C12 119.8(5)
C8 C7 C3 119.3(4)
C12 C7 C3 120.8(5)
C7 C8 C9 120.0(5)
C7 C8 H8 120.0
C9 C8 H8 120.0
C10 C9 C8 120.0(6)
C10 C9 H9 120.0
C8 C9 H9 120.0
C9 C10 C11 120.1(5)
C9 C10 H10A 120.0
C11 C10 H10A 120.0
C12 C11 C10 120.3(5)
C12 C11 H11A 119.8
C10 C11 H11A 119.8
C11 C12 C7 119.7(5)
C11 C12 H12 120.1
C7 C12 H12 120.1
O4 C13 O5 118.4(4)
O4 C13 C14 133.5(4)
O5 C13 C14 108.1(4)
C13 C14 C16 120.7(4)
C13 C14 C15 104.4(4)
C16 C14 C15 133.7(4)
N2 C15 C14 111.6(4)
N2 C15 C19 115.9(4)
C14 C15 C19 132.1(5)
O6 C16 C14 121.0(4)
O6 C16 C17 118.6(4)
C14 C16 C17 120.4(4)
C16 C17 C18B 112.9(6)
C16 C17 C18A 109.8(11)
C16 C17 H17A 109.7
C18B C17 H17A 77.2
C18A C17 H17A 109.7
C16 C17 H17B 109.7
C18B C17 H17B 132.0
C18A C17 H17B 109.7
H17A C17 H17B 108.2
C16 C17 H17C 109.0
C18B C17 H17C 109.0
C18A C17 H17C 135.6
H17B C17 H17C 75.9
C16 C17 H17D 109.0
C18B C17 H17D 109.0
C18A C17 H17D 78.8
H17A C17 H17D 134.0
H17C C17 H17D 107.8
C17 C18A H18A 109.5
C17 C18A H18B 109.5
H18A C18A H18B 109.5
C17 C18A H18C 109.5
H18A C18A H18C 109.5
H18B C18A H18C 109.5
C17 C18B H18D 109.5
C17 C18B H18E 109.5
H18D C18B H18E 109.5
C17 C18B H18F 109.5
H18D C18B H18F 109.5
H18E C18B H18F 109.5
C20 C19 C24 119.3(5)
C20 C19 C15 119.6(5)
C24 C19 C15 120.7(5)
C21 C20 C19 120.0(5)
C21 C20 H20 120.0
C19 C20 H20 120.0
C20 C21 C22 120.1(6)
C20 C21 H21 120.0
C22 C21 H21 120.0
C23 C22 C21 119.4(5)
C23 C22 H22 120.3
C21 C22 H22 120.3
C24 C23 C22 120.7(5)
C24 C23 H23 119.6
C22 C23 H23 119.6
C23 C24 C19 120.5(5)
C23 C24 H24 119.8
C19 C24 H24 119.8
O7 C25 O8 117.9(4)
O7 C25 C26 133.3(5)
O8 C25 C26 108.8(4)
C25 C26 C27 104.3(4)
C25 C26 C28 122.0(4)
C27 C26 C28 133.5(4)
N3 C27 C26 111.2(5)
N3 C27 C31A 113.9(6)
C26 C27 C31A 134.9(6)
N3 C27 C31B 120.2(7)
C26 C27 C31B 128.5(7)
O9 C28 C26 120.3(4)
O9 C28 C29 119.5(5)
C26 C28 C29 120.1(4)
C28 C29 C30 115.2(5)
C28 C29 H29A 108.5
C30 C29 H29A 108.5
C28 C29 H29B 108.5
C30 C29 H29B 108.5
H29A C29 H29B 107.5
C29 C30 H30A 109.5
C29 C30 H30B 109.5
H30A C30 H30B 109.5
C29 C30 H30C 109.5
H30A C30 H30C 109.5
H30B C30 H30C 109.5
C32A C31A C36A 120.0
C32A C31A C27 123.1(7)
C36A C31A C27 116.8(7)
C31A C32A C33A 120.0
C31A C32A H32A 120.0
C33A C32A H32A 120.0
C32A C33A C34A 120.0
C32A C33A H33A 120.0
C34A C33A H33A 120.0
C35A C34A C33A 120.0
C35A C34A H34A 120.0
C33A C34A H34A 120.0
C36A C35A C34A 120.0
C36A C35A H35A 120.0
C34A C35A H35A 120.0
C35A C36A C31A 120.0
C35A C36A H36A 120.0
C31A C36A H36A 120.0
C32B C31B C36B 120.0
C32B C31B C27 116.6(8)
C36B C31B C27 123.3(8)
C31B C32B C33B 120.0
C31B C32B H32B 120.0
C33B C32B H32B 120.0
C34B C33B C32B 120.0
C34B C33B H33B 120.0
C32B C33B H33B 120.0
C33B C34B C35B 120.0
C33B C34B H34B 120.0
C35B C34B H34B 120.0
C36B C35B C34B 120.0
C36B C35B H35B 120.0
C34B C35B H35B 120.0
C35B C36B C31B 120.0
C35B C36B H36B 120.0
C31B C36B H36B 120.0
O10 C37 C38 111.0(6)
O10 C37 H37A 109.4
C38 C37 H37A 109.4
O10 C37 H37B 109.4
C38 C37 H37B 109.4
H37A C37 H37B 108.0
C37 C38 H38A 109.5
C37 C38 H38B 109.5
H38A C38 H38B 109.5
C37 C38 H38C 109.5
H38A C38 H38C 109.5
H38B C38 H38C 109.5
O11 C39 C40 111.3(5)
O11 C39 H39A 109.4
C40 C39 H39A 109.4
O11 C39 H39B 109.4
C40 C39 H39B 109.4
H39A C39 H39B 108.0
C39 C40 H40A 109.5
C39 C40 H40B 109.5
H40A C40 H40B 109.5
C39 C40 H40C 109.5
H40A C40 H40C 109.5
H40B C40 H40C 109.5

loop_
_geom_bond_atom_site_label_1
_geom_bond_atom_site_label_2
_geom_bond_distance
Dy1 O4 2.293(3)
Dy1 O3 2.331(3)
Dy1 O7 2.348(4)
Dy1 O10 2.358(4)
Dy1 O1 2.367(3)
Dy1 O11 2.381(4)
Dy1 O6 2.384(3)
Dy1 O9 2.448(4)
O1 C1 1.249(6)
O2 C1 1.369(6)
O2 N1 1.427(5)
O3 C4 1.256(6)
O4 C13 1.238(6)
O5 C13 1.369(6)
O5 N2 1.424(5)
O6 C16 1.243(6)
O7 C25 1.242(6)
O8 C25 1.368(6)
O8 N3 1.426(6)
O9 C28 1.252(6)
O10 C37 1.447(6)
O10 H10 0.8400
O11 C39 1.451(6)
O11 H11 0.8400
N1 C3 1.319(6)
N2 C15 1.318(7)
N3 C27 1.313(7)
C1 C2 1.412(6)
C2 C3 1.419(7)
C2 C4 1.421(7)
C3 C7 1.488(7)
C4 C5 1.513(7)
C5 C6 1.444(10)
C5 H5A 0.9900
C5 H5B 0.9900
C6 H6A 0.9800
C6 H6B 0.9800
C6 H6C 0.9800
C7 C8 1.382(7)
C7 C12 1.397(7)
C8 C9 1.405(7)
C8 H8 0.9500
C9 C10 1.370(8)
C9 H9 0.9500
C10 C11 1.394(9)
C10 H10A 0.9500
C11 C12 1.386(8)
C11 H11A 0.9500
C12 H12 0.9500
C13 C14 1.415(6)
C14 C16 1.435(6)
C14 C15 1.437(6)
C15 C19 1.479(7)
C16 C17 1.510(7)
C17 C18B 1.511(12)
C17 C18A 1.58(2)
C17 H17A 0.9900
C17 H17B 0.9900
C17 H17C 0.9900
C17 H17D 0.9900
C18A H18A 0.9800
C18A H18B 0.9800
C18A H18C 0.9800
C18B H18D 0.9800
C18B H18E 0.9800
C18B H18F 0.9800
C19 C20 1.387(8)
C19 C24 1.392(7)
C20 C21 1.387(8)
C20 H20 0.9500
C21 C22 1.396(8)
C21 H21 0.9500
C22 C23 1.375(9)
C22 H22 0.9500
C23 C24 1.372(8)
C23 H23 0.9500
C24 H24 0.9500
C25 C26 1.412(7)
C26 C27 1.431(7)
C26 C28 1.442(7)
C27 C31A 1.438(9)
C27 C31B 1.541(11)
C28 C29 1.498(7)
C29 C30 1.517(9)
C29 H29A 0.9900
C29 H29B 0.9900
C30 H30A 0.9800
C30 H30B 0.9800
C30 H30C 0.9800
C31A C32A 1.3900
C31A C36A 1.3900
C32A C33A 1.3900
C32A H32A 0.9500
C33A C34A 1.3900
C33A H33A 0.9500
C34A C35A 1.3900
C34A H34A 0.9500
C35A C36A 1.3900
C35A H35A 0.9500
C36A H36A 0.9500
C31B C32B 1.3900
C31B C36B 1.3900
C32B C33B 1.3900
C32B H32B 0.9500
C33B C34B 1.3900
C33B H33B 0.9500
C34B C35B 1.3900
C34B H34B 0.9500
C35B C36B 1.3900
C35B H35B 0.9500
C36B H36B 0.9500
C37 C38 1.494(10)
C37 H37A 0.9900
C37 H37B 0.9900
C38 H38A 0.9800
C38 H38B 0.9800
C38 H38C 0.9800
C39 C40 1.497(9)
C39 H39A 0.9900
C39 H39B 0.9900
C40 H40A 0.9800
C40 H40B 0.9800
C40 H40C 0.9800

loop_
_geom_hbond_atom_site_label_D
_geom_hbond_atom_site_label_H
_geom_hbond_atom_site_label_A
_geom_hbond_distance_DH
_geom_hbond_distance_HA
_geom_hbond_distance_DA
_geom_hbond_angle_DHA
_geom_hbond_site_symmetry_A
O10 H10 N3 0.84 1.92 2.746(6) 170.0 3_666
O11 H11 N1 0.84 1.94 2.767(6) 168.7 3_566

loop_
_geom_torsion_atom_site_label_1
_geom_torsion_atom_site_label_2
_geom_torsion_atom_site_label_3
_geom_torsion_atom_site_label_4
_geom_torsion
O4 Dy1 O1 C1 -168.8(4)
O3 Dy1 O1 C1 -9.0(4)
O7 Dy1 O1 C1 145.9(3)
O10 Dy1 O1 C1 -69.1(4)
O11 Dy1 O1 C1 97.4(4)
O6 Dy1 O1 C1 -91.9(4)
O9 Dy1 O1 C1 43.7(4)
O4 Dy1 O3 C4 49.4(6)
O7 Dy1 O3 C4 -139.6(5)
O10 Dy1 O3 C4 160.1(5)
O1 Dy1 O3 C4 12.4(5)
O11 Dy1 O3 C4 -53.2(5)
O6 Dy1 O3 C4 87.4(5)
O9 Dy1 O3 C4 -123.8(5)
O3 Dy1 O4 C13 20.8(5)
O7 Dy1 O4 C13 -153.3(5)
O10 Dy1 O4 C13 -84.2(4)
O1 Dy1 O4 C13 56.9(4)
O11 Dy1 O4 C13 126.3(4)
O6 Dy1 O4 C13 -18.0(4)
O9 Dy1 O4 C13 -169.8(4)
O4 Dy1 O6 C16 21.3(5)
O3 Dy1 O6 C16 -137.7(5)
O7 Dy1 O6 C16 75.1(5)
O10 Dy1 O6 C16 133.1(5)
O1 Dy1 O6 C16 -61.4(5)
O11 Dy1 O6 C16 -47.5(6)
O9 Dy1 O6 C16 176.4(4)
O4 Dy1 O7 C25 173.7(5)
O3 Dy1 O7 C25 -1.0(6)
O10 Dy1 O7 C25 62.3(5)
O1 Dy1 O7 C25 -139.0(4)
O11 Dy1 O7 C25 -93.7(5)
O6 Dy1 O7 C25 118.7(4)
O9 Dy1 O7 C25 -16.7(4)
O4 Dy1 O9 C28 35.9(6)
O3 Dy1 O9 C28 -150.4(6)
O7 Dy1 O9 C28 19.5(5)
O10 Dy1 O9 C28 -59.9(5)
O1 Dy1 O9 C28 155.9(5)
O11 Dy1 O9 C28 104.4(5)
O6 Dy1 O9 C28 -102.3(5)
O4 Dy1 O10 C37 119.5(5)
O3 Dy1 O10 C37 -27.5(5)
O7 Dy1 O10 C37 -174.4(5)
O1 Dy1 O10 C37 29.0(6)
O11 Dy1 O10 C37 -127.5(5)
O6 Dy1 O10 C37 51.9(5)
O9 Dy1 O10 C37 -99.3(5)
O4 Dy1 O11 C39 96.9(4)
O3 Dy1 O11 C39 -116.4(4)
O7 Dy1 O11 C39 25.5(4)
O10 Dy1 O11 C39 -20.3(5)
O1 Dy1 O11 C39 174.9(4)
O6 Dy1 O11 C39 160.7(4)
O9 Dy1 O11 C39 -48.6(4)
C1 O2 N1 C3 2.1(5)
C13 O5 N2 C15 0.5(6)
C25 O8 N3 C27 0.7(5)
Dy1 O1 C1 O2 -174.1(3)
Dy1 O1 C1 C2 6.3(7)
N1 O2 C1 O1 176.6(4)
N1 O2 C1 C2 -3.7(5)
O1 C1 C2 C3 -176.5(5)
O2 C1 C2 C3 3.8(5)
O1 C1 C2 C4 1.3(8)
O2 C1 C2 C4 -178.3(4)
O2 N1 C3 C2 0.4(5)
O2 N1 C3 C7 -175.9(4)
C1 C2 C3 N1 -2.6(5)
C4 C2 C3 N1 180.0(5)
C1 C2 C3 C7 172.9(5)
C4 C2 C3 C7 -4.5(9)
Dy1 O3 C4 C2 -10.3(8)
Dy1 O3 C4 C5 173.2(5)
C1 C2 C4 O3 -0.1(8)
C3 C2 C4 O3 176.9(5)
C1 C2 C4 C5 176.2(6)
C3 C2 C4 C5 -6.8(9)
O3 C4 C5 C6 1.2(11)
C2 C4 C5 C6 -175.2(7)
N1 C3 C7 C8 58.2(6)
C2 C3 C7 C8 -117.2(6)
N1 C3 C7 C12 -122.4(5)
C2 C3 C7 C12 62.2(8)
C12 C7 C8 C9 -1.3(8)
C3 C7 C8 C9 178.0(5)
C7 C8 C9 C10 -0.4(9)
C8 C9 C10 C11 1.2(9)
C9 C10 C11 C12 -0.2(9)
C10 C11 C12 C7 -1.5(9)
C8 C7 C12 C11 2.3(8)
C3 C7 C12 C11 -177.0(5)
Dy1 O4 C13 O5 -171.0(3)
Dy1 O4 C13 C14 8.3(9)
N2 O5 C13 O4 178.5(5)
N2 O5 C13 C14 -1.0(6)
O4 C13 C14 C16 12.7(9)
O5 C13 C14 C16 -168.0(4)
O4 C13 C14 C15 -178.3(6)
O5 C13 C14 C15 1.0(6)
O5 N2 C15 C14 0.2(7)
O5 N2 C15 C19 -174.5(5)
C13 C14 C15 N2 -0.7(6)
C16 C14 C15 N2 166.2(6)
C13 C14 C15 C19 172.8(6)
C16 C14 C15 C19 -20.3(11)
Dy1 O6 C16 C14 -11.4(8)
Dy1 O6 C16 C17 170.6(4)
C13 C14 C16 O6 -10.7(8)
C15 C14 C16 O6 -175.9(6)
C13 C14 C16 C17 167.3(5)
C15 C14 C16 C17 2.2(9)
O6 C16 C17 C18B 6.1(14)
C14 C16 C17 C18B -172.0(13)
O6 C16 C17 C18A 43(2)
C14 C16 C17 C18A -135(2)
N2 C15 C19 C20 123.7(6)
C14 C15 C19 C20 -49.6(9)
N2 C15 C19 C24 -49.2(8)
C14 C15 C19 C24 137.5(6)
C24 C19 C20 C21 1.2(9)
C15 C19 C20 C21 -171.8(6)
C19 C20 C21 C22 -1.3(10)
C20 C21 C22 C23 -0.2(10)
C21 C22 C23 C24 1.9(10)
C22 C23 C24 C19 -2.0(10)
C20 C19 C24 C23 0.4(9)
C15 C19 C24 C23 173.4(6)
Dy1 O7 C25 O8 -168.9(3)
Dy1 O7 C25 C26 12.2(9)
N3 O8 C25 O7 179.3(4)
N3 O8 C25 C26 -1.5(5)
O7 C25 C26 C27 -179.3(6)
O8 C25 C26 C27 1.7(5)
O7 C25 C26 C28 3.7(9)
O8 C25 C26 C28 -175.3(5)
O8 N3 C27 C26 0.4(6)
O8 N3 C27 C31A -179.9(5)
O8 N3 C27 C31B -177.5(6)
C25 C26 C27 N3 -1.3(6)
C28 C26 C27 N3 175.2(5)
C25 C26 C27 C31A 179.1(7)
C28 C26 C27 C31A -4.4(11)
C25 C26 C27 C31B 176.4(7)
C28 C26 C27 C31B -7.1(11)
Dy1 O9 C28 C26 -13.9(8)
Dy1 O9 C28 C29 169.9(5)
C25 C26 C28 O9 -3.1(8)
C27 C26 C28 O9 -179.1(5)
C25 C26 C28 C29 173.1(6)
C27 C26 C28 C29 -2.9(9)
O9 C28 C29 C30 -25.4(9)
C26 C28 C29 C30 158.3(6)
N3 C27 C31A C32A -56.9(10)
C26 C27 C31A C32A 122.7(9)
C31B C27 C31A C32A 141(7)
N3 C27 C31A C36A 119.2(7)
C26 C27 C31A C36A -61.3(9)
C31B C27 C31A C36A -43(7)
C36A C31A C32A C33A 0.0
C27 C31A C32A C33A 176.0(9)
C31A C32A C33A C34A 0.0
C32A C33A C34A C35A 0.0
C33A C34A C35A C36A 0.0
C34A C35A C36A C31A 0.0
C32A C31A C36A C35A 0.0
C27 C31A C36A C35A -176.2(9)
N3 C27 C31B C32B -83.9(11)
C26 C27 C31B C32B 98.6(11)
C31A C27 C31B C32B -65(7)
N3 C27 C31B C36B 93.9(11)
C26 C27 C31B C36B -83.7(12)
C31A C27 C31B C36B 113(7)
C36B C31B C32B C33B 0.0
C27 C31B C32B C33B 177.8(12)
C31B C32B C33B C34B 0.0
C32B C33B C34B C35B 0.0
C33B C34B C35B C36B 0.0
C34B C35B C36B C31B 0.0
C32B C31B C36B C35B 0.0
C27 C31B C36B C35B -177.6(13)
Dy1 O10 C37 C38 113.6(5)
Dy1 O11 C39 C40 -96.0(6)
